data_7117376
loop_
_publ_author_name
'S. Chantal E. Stieber'
'Nuria Huguet'
'Takeharu Kageyama'
'Ivana Jevtovikj'
'Piyal Ariyananda'
'Alvaro Gordillo'
'Stephan A. Schunk'
'Frank Rominger'
'Peter Hofmann'
'Michael Limbach'

_publ_section_title
;
 Acrylate formation from CO2 and ethylene: catalysis with palladium and
 mechanistic insight
;
_journal_name_full Chem.Commun.
_journal_page_first 10907
_journal_paper_doi 10.1039/C5cc01932J
_journal_volume 51
_journal_year 2015
_chemical_formula_sum 'C30 H58 P2 Pd'
_chemical_formula_weight 587.10
_chemical_name_common '3 in manuscript'
_chemical_name_systematic
; 
 ? 
;
_space_group_crystal_system monoclinic
_space_group_IT_number 9
_space_group_name_Hall 'C -2yc'
_space_group_name_H-M_alt 'C 1 c 1'
_symmetry_space_group_name_Hall 'C -2yc'
_symmetry_space_group_name_H-M 'C 1 c 1'
_atom_sites_solution_hydrogens geom
_audit_creation_method SHELXL-2014
_audit_update_record
;
2015-02-20 deposited with the CCDC.
2015-06-02 downloaded from the CCDC.
;
_cell_angle_alpha 90
_cell_angle_beta 101.0818(18)
_cell_angle_gamma 90
_cell_formula_units_Z 4
_cell_length_a 11.1923(13)
_cell_length_b 16.4379(19)
_cell_length_c 16.7601(19)
_cell_measurement_reflns_used 3941
_cell_measurement_temperature 200(2)
_cell_measurement_theta_max 28.63
_cell_measurement_theta_min 2.23
_cell_volume 3026.0(6)
_computing_cell_refinement 'Bruker SAINT'
_computing_data_collection 'Bruker APEX2'
_computing_data_reduction 'Bruker SAINT'
_computing_molecular_graphics 'Bruker SHELXTL'
_computing_publication_material 'Bruker SHELXTL'
_computing_structure_refinement 'SHELXL-2014 (Sheldrick, 2014)'
_computing_structure_solution 'SHELXS-97 (Sheldrick 2008)'
_diffrn_ambient_temperature 200(2)
_diffrn_measured_fraction_theta_full 1.000
_diffrn_measured_fraction_theta_max 0.998
_diffrn_measurement_device_type 'Bruker APEX'
_diffrn_measurement_method '\f and \w scans'
_diffrn_radiation_type MoK\a
_diffrn_radiation_wavelength 0.71073
_diffrn_reflns_av_R_equivalents 0.0265
_diffrn_reflns_av_unetI/netI 0.0523
_diffrn_reflns_laue_measured_fraction_full 1.000
_diffrn_reflns_laue_measured_fraction_max 0.998
_diffrn_reflns_limit_h_max 14
_diffrn_reflns_limit_h_min -15
_diffrn_reflns_limit_k_max 22
_diffrn_reflns_limit_k_min -22
_diffrn_reflns_limit_l_max 21
_diffrn_reflns_limit_l_min -22
_diffrn_reflns_number 11216
_diffrn_reflns_point_group_measured_fraction_full 0.930
_diffrn_reflns_point_group_measured_fraction_max 0.875
_diffrn_reflns_theta_full 25.242
_diffrn_reflns_theta_max 28.688
_diffrn_reflns_theta_min 2.230
_diffrn_source 'sealed tube'
_exptl_absorpt_coefficient_mu 0.735
_exptl_absorpt_correction_T_max 0.8672
_exptl_absorpt_correction_T_min 0.8082
_exptl_absorpt_correction_type multi-scan
_exptl_absorpt_process_details
;
Sheldrick, G. M. (2008). <i>SADABS</i>. University of G\"ottingen, Germany.
;
_exptl_crystal_colour colourless
_exptl_crystal_density_diffrn 1.289
_exptl_crystal_description polyhedron
_exptl_crystal_F_000 1256
_exptl_crystal_size_max 0.260
_exptl_crystal_size_mid 0.150
_exptl_crystal_size_min 0.130
_refine_diff_density_max 0.701
_refine_diff_density_min -0.430
_refine_diff_density_rms 0.070
_refine_ls_abs_structure_details
; 
 Flack x determined using 2558 quotients [(I+)-(I-)]/[(I+)+(I-)] 
 (Parsons, Flack and Wagner, Acta Cryst. B69 (2013) 249-259). 
;
_refine_ls_abs_structure_Flack 0.002(15)
_refine_ls_extinction_coef .
_refine_ls_extinction_method none
_refine_ls_goodness_of_fit_ref 1.071
_refine_ls_hydrogen_treatment constr
_refine_ls_matrix_type full
_refine_ls_number_parameters 298
_refine_ls_number_reflns 6847
_refine_ls_number_restraints 2
_refine_ls_restrained_S_all 1.070
_refine_ls_R_factor_all 0.0371
_refine_ls_R_factor_gt 0.0326
_refine_ls_shift/su_max 0.000
_refine_ls_shift/su_mean 0.000
_refine_ls_structure_factor_coef Fsqd
_refine_ls_weighting_details 'w=1/[\s^2^(Fo^2^)+(0.0167P)^2^] where P=(Fo^2^+2Fc^2^)/3'
_refine_ls_weighting_scheme calc
_refine_ls_wR_factor_gt 0.0567
_refine_ls_wR_factor_ref 0.0605
_reflns_Friedel_coverage 0.751
_reflns_friedel_fraction_full 0.860
_reflns_friedel_fraction_max 0.751
_reflns_number_gt 6422
_reflns_number_total 6847
_reflns_threshold_expression 'I > 2\s(I)'
_cod_data_source_file c5cc01932j2.cif
_cod_data_source_block cst18
_cod_database_code 7117376
_shelx_space_group_comment
; 
The symmetry employed for this shelxl refinement is uniquely defined 
by the following loop, which should always be used as a source of 
symmetry information in preference to the above space-group names. 
They are only intended as comments. 
;
_shelx_estimated_absorpt_t_min 0.832
_shelx_estimated_absorpt_t_max 0.910
_shelxl_version_number 2014-3

loop_
_space_group_symop_operation_xyz
'x, y, z'
'x, -y, z+1/2'
'x+1/2, y+1/2, z'
'x+1/2, -y+1/2, z+1/2'

loop_
_atom_site_label
_atom_site_type_symbol
_atom_site_fract_x
_atom_site_fract_y
_atom_site_fract_z
_atom_site_U_iso_or_equiv
_atom_site_adp_type
_atom_site_occupancy
_atom_site_site_symmetry_order
_atom_site_calc_flag
_atom_site_refinement_flags_posn
_atom_site_refinement_flags_adp
_atom_site_refinement_flags_occupancy
_atom_site_disorder_assembly
_atom_site_disorder_group
Pd1 Pd 0.25424(2) 0.32062(2) 0.25297(2) 0.02126(7) Uani 1 1 d . . . . .
P1 P 0.26979(10) 0.26316(7) 0.38095(7) 0.0226(2) Uani 1 1 d . . . . .
P2 P 0.41895(10) 0.24065(7) 0.23974(7) 0.0214(2) Uani 1 1 d . . . . .
C1 C 0.2454(4) 0.3775(3) 0.1395(3) 0.0367(12) Uani 1 1 d . . . . .
H1A H 0.2312 0.4364 0.1461 0.044 Uiso 1 1 calc R U . . .
H1B H 0.3257 0.3717 0.1235 0.044 Uiso 1 1 calc R U . . .
C2 C 0.1489(5) 0.3462(4) 0.0706(3) 0.0519(15) Uani 1 1 d . . . . .
H2A H 0.1527 0.3767 0.0209 0.078 Uiso 1 1 calc R U . . .
H2B H 0.1631 0.2883 0.0618 0.078 Uiso 1 1 calc R U . . .
H2C H 0.0684 0.3532 0.0844 0.078 Uiso 1 1 calc R U . . .
C3 C 0.0960(4) 0.3888(3) 0.2567(3) 0.0385(12) Uani 1 1 d . . . . .
H3A H 0.0653 0.4107 0.2015 0.046 Uiso 1 1 calc R U . . .
H3B H 0.0333 0.3511 0.2695 0.046 Uiso 1 1 calc R U . . .
C4 C 0.1068(6) 0.4573(4) 0.3146(4) 0.087(3) Uani 1 1 d . . . . .
H4A H 0.0274 0.4839 0.3103 0.130 Uiso 1 1 calc R U . . .
H4B H 0.1340 0.4369 0.3701 0.130 Uiso 1 1 calc R U . . .
H4C H 0.1661 0.4967 0.3018 0.130 Uiso 1 1 calc R U . . .
C9 C 0.4077(4) 0.1987(3) 0.4006(3) 0.0261(9) Uani 1 1 d . . . . .
H9A H 0.4766 0.2312 0.4305 0.031 Uiso 1 1 calc R U . . .
H9B H 0.3940 0.1528 0.4359 0.031 Uiso 1 1 calc R U . . .
C10 C 0.4427(4) 0.1650(3) 0.3234(3) 0.0273(10) Uani 1 1 d . . . . .
H10A H 0.3932 0.1160 0.3058 0.033 Uiso 1 1 calc R U . . .
H10B H 0.5294 0.1484 0.3354 0.033 Uiso 1 1 calc R U . . .
C11 C 0.1499(4) 0.1942(3) 0.4030(3) 0.0277(10) Uani 1 1 d . . . . .
H11 H 0.1851 0.1625 0.4529 0.033 Uiso 1 1 calc R U . . .
C12 C 0.1127(5) 0.1337(3) 0.3337(3) 0.0372(12) Uani 1 1 d . . . . .
H12A H 0.1847 0.1014 0.3266 0.045 Uiso 1 1 calc R U . . .
H12B H 0.0830 0.1637 0.2825 0.045 Uiso 1 1 calc R U . . .
C13 C 0.0127(5) 0.0761(3) 0.3507(3) 0.0460(15) Uani 1 1 d . . . . .
H13A H -0.0120 0.0395 0.3035 0.055 Uiso 1 1 calc R U . . .
H13B H 0.0457 0.0421 0.3985 0.055 Uiso 1 1 calc R U . . .
C14 C -0.0967(5) 0.1210(3) 0.3663(3) 0.0459(14) Uani 1 1 d . . . . .
H14A H -0.1566 0.0817 0.3801 0.055 Uiso 1 1 calc R U . . .
H14B H -0.1354 0.1504 0.3164 0.055 Uiso 1 1 calc R U . . .
C15 C -0.0617(4) 0.1813(3) 0.4355(3) 0.0381(12) Uani 1 1 d . . . . .
H15A H -0.1342 0.2134 0.4418 0.046 Uiso 1 1 calc R U . . .
H15B H -0.0328 0.1514 0.4869 0.046 Uiso 1 1 calc R U . . .
C16 C 0.0378(4) 0.2385(3) 0.4197(3) 0.0369(12) Uani 1 1 d . . . . .
H16A H 0.0621 0.2744 0.4675 0.044 Uiso 1 1 calc R U . . .
H16B H 0.0047 0.2734 0.3724 0.044 Uiso 1 1 calc R U . . .
C21 C 0.2964(4) 0.3327(3) 0.4693(2) 0.0236(9) Uani 1 1 d . . . . .
H21 H 0.2179 0.3622 0.4681 0.028 Uiso 1 1 calc R U . . .
C22 C 0.3905(4) 0.3979(3) 0.4610(3) 0.0279(10) Uani 1 1 d . . . . .
H22A H 0.4709 0.3720 0.4632 0.033 Uiso 1 1 calc R U . . .
H22B H 0.3672 0.4251 0.4075 0.033 Uiso 1 1 calc R U . . .
C23 C 0.4001(4) 0.4611(3) 0.5284(3) 0.0326(11) Uani 1 1 d . . . . .
H23A H 0.4639 0.5012 0.5228 0.039 Uiso 1 1 calc R U . . .
H23B H 0.3218 0.4905 0.5231 0.039 Uiso 1 1 calc R U . . .
C24 C 0.4309(4) 0.4214(3) 0.6118(3) 0.0358(11) Uani 1 1 d . . . . .
H24A H 0.5136 0.3975 0.6196 0.043 Uiso 1 1 calc R U . . .
H24B H 0.4309 0.4631 0.6544 0.043 Uiso 1 1 calc R U . . .
C25 C 0.3400(5) 0.3556(3) 0.6206(3) 0.0386(12) Uani 1 1 d . . . . .
H25A H 0.2595 0.3808 0.6200 0.046 Uiso 1 1 calc R U . . .
H25B H 0.3658 0.3282 0.6737 0.046 Uiso 1 1 calc R U . . .
C26 C 0.3280(5) 0.2923(3) 0.5528(3) 0.0349(11) Uani 1 1 d . . . . .
H26A H 0.2635 0.2528 0.5588 0.042 Uiso 1 1 calc R U . . .
H26B H 0.4056 0.2621 0.5573 0.042 Uiso 1 1 calc R U . . .
C31 C 0.3979(4) 0.1770(3) 0.1469(3) 0.0230(9) Uani 1 1 d . . . . .
H31 H 0.3922 0.2152 0.0999 0.028 Uiso 1 1 calc R U . . .
C32 C 0.2771(4) 0.1308(3) 0.1347(3) 0.0307(10) Uani 1 1 d . . . . .
H32A H 0.2782 0.0925 0.1805 0.037 Uiso 1 1 calc R U . . .
H32B H 0.2096 0.1698 0.1347 0.037 Uiso 1 1 calc R U . . .
C33 C 0.2550(4) 0.0837(3) 0.0548(3) 0.0411(12) Uani 1 1 d . . . . .
H33A H 0.1789 0.0520 0.0500 0.049 Uiso 1 1 calc R U . . .
H33B H 0.2446 0.1227 0.0089 0.049 Uiso 1 1 calc R U . . .
C34 C 0.3593(4) 0.0266(3) 0.0491(3) 0.0359(11) Uani 1 1 d . . . . .
H34A H 0.3636 -0.0164 0.0909 0.043 Uiso 1 1 calc R U . . .
H34B H 0.3441 0.0000 -0.0049 0.043 Uiso 1 1 calc R U . . .
C35 C 0.4789(5) 0.0716(3) 0.0614(3) 0.0381(12) Uani 1 1 d . . . . .
H35A H 0.4780 0.1102 0.0159 0.046 Uiso 1 1 calc R U . . .
H35B H 0.5458 0.0323 0.0610 0.046 Uiso 1 1 calc R U . . .
C36 C 0.5023(4) 0.1184(3) 0.1418(3) 0.0361(12) Uani 1 1 d . . . . .
H36A H 0.5115 0.0793 0.1876 0.043 Uiso 1 1 calc R U . . .
H36B H 0.5792 0.1494 0.1468 0.043 Uiso 1 1 calc R U . . .
C41 C 0.5728(4) 0.2856(3) 0.2453(3) 0.0261(9) Uani 1 1 d . . . . .
H41 H 0.6328 0.2399 0.2506 0.031 Uiso 1 1 calc R U . . .
C42 C 0.6074(5) 0.3397(3) 0.3198(3) 0.0422(13) Uani 1 1 d . . . . .
H42A H 0.6092 0.3065 0.3693 0.051 Uiso 1 1 calc R U . . .
H42B H 0.5446 0.3823 0.3185 0.051 Uiso 1 1 calc R U . . .
C43 C 0.7312(5) 0.3800(4) 0.3240(3) 0.0524(16) Uani 1 1 d . . . . .
H43A H 0.7467 0.4177 0.3709 0.063 Uiso 1 1 calc R U . . .
H43B H 0.7954 0.3378 0.3329 0.063 Uiso 1 1 calc R U . . .
C44 C 0.7382(6) 0.4263(3) 0.2477(4) 0.0393(13) Uani 1 1 d . . . . .
H44A H 0.8214 0.4484 0.2514 0.047 Uiso 1 1 calc R U . . .
H44B H 0.6806 0.4726 0.2418 0.047 Uiso 1 1 calc R U . . .
C45 C 0.7076(5) 0.3715(4) 0.1749(3) 0.0450(14) Uani 1 1 d . . . . .
H45A H 0.7697 0.3281 0.1788 0.054 Uiso 1 1 calc R U . . .
H45B H 0.7092 0.4033 0.1250 0.054 Uiso 1 1 calc R U . . .
C46 C 0.5826(4) 0.3331(3) 0.1691(3) 0.0401(13) Uani 1 1 d . . . . .
H46A H 0.5198 0.3763 0.1603 0.048 Uiso 1 1 calc R U . . .
H46B H 0.5665 0.2961 0.1216 0.048 Uiso 1 1 calc R U . . .

loop_
_atom_site_aniso_label
_atom_site_aniso_U_11
_atom_site_aniso_U_22
_atom_site_aniso_U_33
_atom_site_aniso_U_23
_atom_site_aniso_U_13
_atom_site_aniso_U_12
Pd1 0.02197(13) 0.02131(13) 0.02092(13) 0.00231(17) 0.00522(10) 0.00129(17)
P1 0.0255(6) 0.0227(6) 0.0213(6) 0.0009(4) 0.0085(5) 0.0015(5)
P2 0.0225(5) 0.0227(6) 0.0206(5) 0.0016(4) 0.0080(4) 0.0009(5)
C1 0.035(3) 0.045(3) 0.030(3) 0.017(2) 0.006(2) -0.001(2)
C2 0.063(4) 0.058(4) 0.030(3) 0.005(3) -0.003(3) -0.001(3)
C3 0.033(3) 0.040(3) 0.044(3) 0.005(2) 0.011(2) 0.013(2)
C4 0.096(5) 0.072(5) 0.077(5) -0.026(4) -0.024(4) 0.057(4)
C9 0.034(2) 0.024(2) 0.021(2) 0.0052(18) 0.0088(18) 0.0027(19)
C10 0.028(2) 0.026(2) 0.030(2) 0.0028(19) 0.0106(19) 0.0048(19)
C11 0.033(3) 0.028(2) 0.024(2) -0.003(2) 0.012(2) -0.003(2)
C12 0.047(3) 0.033(3) 0.035(3) -0.007(2) 0.018(2) -0.011(2)
C13 0.060(4) 0.041(3) 0.042(3) -0.014(3) 0.022(3) -0.026(3)
C14 0.046(3) 0.059(4) 0.032(3) 0.001(3) 0.006(2) -0.027(3)
C15 0.035(3) 0.042(3) 0.041(3) -0.005(2) 0.019(2) -0.008(2)
C16 0.036(3) 0.033(3) 0.046(3) -0.007(2) 0.019(2) -0.006(2)
C21 0.023(2) 0.027(2) 0.022(2) -0.0016(18) 0.0073(18) -0.0031(18)
C22 0.030(2) 0.028(2) 0.026(2) -0.0014(19) 0.0070(19) -0.005(2)
C23 0.036(3) 0.032(3) 0.031(3) -0.004(2) 0.008(2) -0.006(2)
C24 0.035(3) 0.047(3) 0.026(2) -0.011(2) 0.008(2) -0.009(2)
C25 0.042(3) 0.056(3) 0.019(2) -0.002(2) 0.009(2) -0.007(3)
C26 0.050(3) 0.036(3) 0.022(2) 0.004(2) 0.014(2) -0.010(2)
C31 0.028(2) 0.021(2) 0.023(2) -0.0016(18) 0.012(2) -0.0018(19)
C32 0.027(2) 0.033(3) 0.035(3) -0.007(2) 0.011(2) -0.006(2)
C33 0.035(3) 0.040(3) 0.046(3) -0.011(2) 0.003(2) -0.007(2)
C34 0.042(3) 0.030(3) 0.039(3) -0.006(2) 0.015(2) -0.006(2)
C35 0.047(3) 0.033(3) 0.041(3) -0.010(2) 0.024(2) -0.004(2)
C36 0.030(3) 0.036(3) 0.045(3) -0.012(2) 0.012(2) -0.002(2)
C41 0.025(2) 0.029(2) 0.025(2) -0.0020(18) 0.0070(18) -0.0018(19)
C42 0.047(3) 0.055(3) 0.027(3) -0.008(2) 0.015(2) -0.019(3)
C43 0.049(3) 0.072(4) 0.035(3) -0.009(3) 0.006(3) -0.030(3)
C44 0.040(3) 0.033(2) 0.048(3) -0.007(3) 0.015(3) -0.013(3)
C45 0.045(3) 0.055(4) 0.040(3) -0.004(3) 0.019(3) -0.020(3)
C46 0.040(3) 0.051(3) 0.030(3) -0.002(2) 0.009(2) -0.023(3)

loop_
_atom_type_symbol
_atom_type_description
_atom_type_scat_dispersion_real
_atom_type_scat_dispersion_imag
_atom_type_scat_source
C C 0.0033 0.0016 'International Tables Vol C Tables 4.2.6.8 and 6.1.1.4'
H H 0.0000 0.0000 'International Tables Vol C Tables 4.2.6.8 and 6.1.1.4'
P P 0.1023 0.0942 'International Tables Vol C Tables 4.2.6.8 and 6.1.1.4'
Pd Pd -0.9988 1.0072 'International Tables Vol C Tables 4.2.6.8 and 6.1.1.4'

loop_
_geom_angle_atom_site_label_1
_geom_angle_atom_site_label_2
_geom_angle_atom_site_label_3
_geom_angle
_geom_angle_site_symmetry_1
_geom_angle_site_symmetry_3
C1 Pd1 C3 84.1(2) . .
C1 Pd1 P2 93.78(14) . .
C3 Pd1 P2 175.40(15) . .
C1 Pd1 P1 177.21(15) . .
C3 Pd1 P1 95.93(15) . .
P2 Pd1 P1 86.43(4) . .
C11 P1 C9 103.1(2) . .
C11 P1 C21 103.3(2) . .
C9 P1 C21 102.2(2) . .
C11 P1 Pd1 120.45(16) . .
C9 P1 Pd1 108.05(14) . .
C21 P1 Pd1 117.44(14) . .
C31 P2 C10 103.5(2) . .
C31 P2 C41 103.51(19) . .
C10 P2 C41 103.4(2) . .
C31 P2 Pd1 115.31(15) . .
C10 P2 Pd1 108.06(14) . .
C41 P2 Pd1 121.15(15) . .
C2 C1 Pd1 116.2(3) . .
C2 C1 H1A 108.2 . .
Pd1 C1 H1A 108.2 . .
C2 C1 H1B 108.2 . .
Pd1 C1 H1B 108.2 . .
H1A C1 H1B 107.4 . .
C1 C2 H2A 109.5 . .
C1 C2 H2B 109.5 . .
H2A C2 H2B 109.5 . .
C1 C2 H2C 109.5 . .
H2A C2 H2C 109.5 . .
H2B C2 H2C 109.5 . .
C4 C3 Pd1 117.6(4) . .
C4 C3 H3A 107.9 . .
Pd1 C3 H3A 107.9 . .
C4 C3 H3B 107.9 . .
Pd1 C3 H3B 107.9 . .
H3A C3 H3B 107.2 . .
C3 C4 H4A 109.5 . .
C3 C4 H4B 109.5 . .
H4A C4 H4B 109.5 . .
C3 C4 H4C 109.5 . .
H4A C4 H4C 109.5 . .
H4B C4 H4C 109.5 . .
C10 C9 P1 113.5(3) . .
C10 C9 H9A 108.9 . .
P1 C9 H9A 108.9 . .
C10 C9 H9B 108.9 . .
P1 C9 H9B 108.9 . .
H9A C9 H9B 107.7 . .
C9 C10 P2 112.0(3) . .
C9 C10 H10A 109.2 . .
P2 C10 H10A 109.2 . .
C9 C10 H10B 109.2 . .
P2 C10 H10B 109.2 . .
H10A C10 H10B 107.9 . .
C16 C11 C12 109.8(4) . .
C16 C11 P1 113.5(3) . .
C12 C11 P1 110.5(3) . .
C16 C11 H11 107.6 . .
C12 C11 H11 107.6 . .
P1 C11 H11 107.6 . .
C11 C12 C13 111.2(4) . .
C11 C12 H12A 109.4 . .
C13 C12 H12A 109.4 . .
C11 C12 H12B 109.4 . .
C13 C12 H12B 109.4 . .
H12A C12 H12B 108.0 . .
C14 C13 C12 112.3(5) . .
C14 C13 H13A 109.1 . .
C12 C13 H13A 109.1 . .
C14 C13 H13B 109.1 . .
C12 C13 H13B 109.1 . .
H13A C13 H13B 107.9 . .
C13 C14 C15 110.8(4) . .
C13 C14 H14A 109.5 . .
C15 C14 H14A 109.5 . .
C13 C14 H14B 109.5 . .
C15 C14 H14B 109.5 . .
H14A C14 H14B 108.1 . .
C16 C15 C14 111.1(4) . .
C16 C15 H15A 109.4 . .
C14 C15 H15A 109.4 . .
C16 C15 H15B 109.4 . .
C14 C15 H15B 109.4 . .
H15A C15 H15B 108.0 . .
C15 C16 C11 113.2(4) . .
C15 C16 H16A 108.9 . .
C11 C16 H16A 108.9 . .
C15 C16 H16B 108.9 . .
C11 C16 H16B 108.9 . .
H16A C16 H16B 107.8 . .
C26 C21 C22 110.3(4) . .
C26 C21 P1 115.9(3) . .
C22 C21 P1 111.6(3) . .
C26 C21 H21 106.1 . .
C22 C21 H21 106.1 . .
P1 C21 H21 106.1 . .
C23 C22 C21 111.2(4) . .
C23 C22 H22A 109.4 . .
C21 C22 H22A 109.4 . .
C23 C22 H22B 109.4 . .
C21 C22 H22B 109.4 . .
H22A C22 H22B 108.0 . .
C24 C23 C22 111.1(4) . .
C24 C23 H23A 109.4 . .
C22 C23 H23A 109.4 . .
C24 C23 H23B 109.4 . .
C22 C23 H23B 109.4 . .
H23A C23 H23B 108.0 . .
C25 C24 C23 111.0(4) . .
C25 C24 H24A 109.4 . .
C23 C24 H24A 109.4 . .
C25 C24 H24B 109.4 . .
C23 C24 H24B 109.4 . .
H24A C24 H24B 108.0 . .
C24 C25 C26 112.4(4) . .
C24 C25 H25A 109.1 . .
C26 C25 H25A 109.1 . .
C24 C25 H25B 109.1 . .
C26 C25 H25B 109.1 . .
H25A C25 H25B 107.9 . .
C25 C26 C21 110.9(4) . .
C25 C26 H26A 109.5 . .
C21 C26 H26A 109.5 . .
C25 C26 H26B 109.5 . .
C21 C26 H26B 109.5 . .
H26A C26 H26B 108.1 . .
C36 C31 C32 110.2(4) . .
C36 C31 P2 115.3(3) . .
C32 C31 P2 111.0(3) . .
C36 C31 H31 106.6 . .
C32 C31 H31 106.6 . .
P2 C31 H31 106.6 . .
C33 C32 C31 110.9(4) . .
C33 C32 H32A 109.4 . .
C31 C32 H32A 109.4 . .
C33 C32 H32B 109.4 . .
C31 C32 H32B 109.4 . .
H32A C32 H32B 108.0 . .
C34 C33 C32 111.9(4) . .
C34 C33 H33A 109.2 . .
C32 C33 H33A 109.2 . .
C34 C33 H33B 109.2 . .
C32 C33 H33B 109.2 . .
H33A C33 H33B 107.9 . .
C35 C34 C33 111.2(4) . .
C35 C34 H34A 109.4 . .
C33 C34 H34A 109.4 . .
C35 C34 H34B 109.4 . .
C33 C34 H34B 109.4 . .
H34A C34 H34B 108.0 . .
C34 C35 C36 111.3(4) . .
C34 C35 H35A 109.4 . .
C36 C35 H35A 109.4 . .
C34 C35 H35B 109.4 . .
C36 C35 H35B 109.4 . .
H35A C35 H35B 108.0 . .
C31 C36 C35 111.3(4) . .
C31 C36 H36A 109.4 . .
C35 C36 H36A 109.4 . .
C31 C36 H36B 109.4 . .
C35 C36 H36B 109.4 . .
H36A C36 H36B 108.0 . .
C46 C41 C42 110.0(4) . .
C46 C41 P2 112.2(3) . .
C42 C41 P2 111.2(3) . .
C46 C41 H41 107.8 . .
C42 C41 H41 107.8 . .
P2 C41 H41 107.8 . .
C41 C42 C43 112.2(4) . .
C41 C42 H42A 109.2 . .
C43 C42 H42A 109.2 . .
C41 C42 H42B 109.2 . .
C43 C42 H42B 109.2 . .
H42A C42 H42B 107.9 . .
C44 C43 C42 112.1(5) . .
C44 C43 H43A 109.2 . .
C42 C43 H43A 109.2 . .
C44 C43 H43B 109.2 . .
C42 C43 H43B 109.2 . .
H43A C43 H43B 107.9 . .
C43 C44 C45 110.2(4) . .
C43 C44 H44A 109.6 . .
C45 C44 H44A 109.6 . .
C43 C44 H44B 109.6 . .
C45 C44 H44B 109.6 . .
H44A C44 H44B 108.1 . .
C44 C45 C46 111.4(5) . .
C44 C45 H45A 109.3 . .
C46 C45 H45A 109.3 . .
C44 C45 H45B 109.3 . .
C46 C45 H45B 109.3 . .
H45A C45 H45B 108.0 . .
C41 C46 C45 111.9(4) . .
C41 C46 H46A 109.2 . .
C45 C46 H46A 109.2 . .
C41 C46 H46B 109.2 . .
C45 C46 H46B 109.2 . .
H46A C46 H46B 107.9 . .

loop_
_geom_bond_atom_site_label_1
_geom_bond_atom_site_label_2
_geom_bond_distance
_geom_bond_site_symmetry_2
Pd1 C1 2.105(4) .
Pd1 C3 2.107(4) .
Pd1 P2 2.3092(12) .
Pd1 P1 2.3194(11) .
P1 C11 1.848(5) .
P1 C9 1.849(4) .
P1 C21 1.849(4) .
P2 C31 1.853(4) .
P2 C10 1.856(4) .
P2 C41 1.859(4) .
C1 C2 1.511(7) .
C1 H1A 0.9900 .
C1 H1B 0.9900 .
C2 H2A 0.9800 .
C2 H2B 0.9800 .
C2 H2C 0.9800 .
C3 C4 1.476(7) .
C3 H3A 0.9900 .
C3 H3B 0.9900 .
C4 H4A 0.9800 .
C4 H4B 0.9800 .
C4 H4C 0.9800 .
C9 C10 1.526(6) .
C9 H9A 0.9900 .
C9 H9B 0.9900 .
C10 H10A 0.9900 .
C10 H10B 0.9900 .
C11 C16 1.522(6) .
C11 C12 1.526(6) .
C11 H11 1.0000 .
C12 C13 1.534(7) .
C12 H12A 0.9900 .
C12 H12B 0.9900 .
C13 C14 1.494(8) .
C13 H13A 0.9900 .
C13 H13B 0.9900 .
C14 C15 1.520(7) .
C14 H14A 0.9900 .
C14 H14B 0.9900 .
C15 C16 1.519(6) .
C15 H15A 0.9900 .
C15 H15B 0.9900 .
C16 H16A 0.9900 .
C16 H16B 0.9900 .
C21 C26 1.528(6) .
C21 C22 1.528(6) .
C21 H21 1.0000 .
C22 C23 1.523(6) .
C22 H22A 0.9900 .
C22 H22B 0.9900 .
C23 C24 1.522(6) .
C23 H23A 0.9900 .
C23 H23B 0.9900 .
C24 C25 1.511(7) .
C24 H24A 0.9900 .
C24 H24B 0.9900 .
C25 C26 1.528(6) .
C25 H25A 0.9900 .
C25 H25B 0.9900 .
C26 H26A 0.9900 .
C26 H26B 0.9900 .
C31 C36 1.529(6) .
C31 C32 1.531(6) .
C31 H31 1.0000 .
C32 C33 1.525(6) .
C32 H32A 0.9900 .
C32 H32B 0.9900 .
C33 C34 1.515(7) .
C33 H33A 0.9900 .
C33 H33B 0.9900 .
C34 C35 1.509(6) .
C34 H34A 0.9900 .
C34 H34B 0.9900 .
C35 C36 1.530(6) .
C35 H35A 0.9900 .
C35 H35B 0.9900 .
C36 H36A 0.9900 .
C36 H36B 0.9900 .
C41 C46 1.519(6) .
C41 C42 1.520(6) .
C41 H41 1.0000 .
C42 C43 1.525(7) .
C42 H42A 0.9900 .
C42 H42B 0.9900 .
C43 C44 1.502(8) .
C43 H43A 0.9900 .
C43 H43B 0.9900 .
C44 C45 1.503(8) .
C44 H44A 0.9900 .
C44 H44B 0.9900 .
C45 C46 1.520(6) .
C45 H45A 0.9900 .
C45 H45B 0.9900 .
C46 H46A 0.9900 .
C46 H46B 0.9900 .

loop_
_geom_torsion_atom_site_label_1
_geom_torsion_atom_site_label_2
_geom_torsion_atom_site_label_3
_geom_torsion_atom_site_label_4
_geom_torsion
_geom_torsion_site_symmetry_1
_geom_torsion_site_symmetry_2
_geom_torsion_site_symmetry_3
_geom_torsion_site_symmetry_4
C11 P1 C9 C10 101.0(3) . . . .
C21 P1 C9 C10 -152.0(3) . . . .
Pd1 P1 C9 C10 -27.5(3) . . . .
P1 C9 C10 P2 39.0(4) . . . .
C31 P2 C10 C9 -155.2(3) . . . .
C41 P2 C10 C9 97.1(3) . . . .
Pd1 P2 C10 C9 -32.5(3) . . . .
C9 P1 C11 C16 160.2(3) . . . .
C21 P1 C11 C16 54.1(4) . . . .
Pd1 P1 C11 C16 -79.4(4) . . . .
C9 P1 C11 C12 -76.0(4) . . . .
C21 P1 C11 C12 177.9(3) . . . .
Pd1 P1 C11 C12 44.4(4) . . . .
C16 C11 C12 C13 -53.8(6) . . . .
P1 C11 C12 C13 -179.7(4) . . . .
C11 C12 C13 C14 56.1(6) . . . .
C12 C13 C14 C15 -55.8(6) . . . .
C13 C14 C15 C16 54.5(6) . . . .
C14 C15 C16 C11 -54.9(6) . . . .
C12 C11 C16 C15 54.3(5) . . . .
P1 C11 C16 C15 178.5(3) . . . .
C11 P1 C21 C26 55.0(4) . . . .
C9 P1 C21 C26 -51.8(4) . . . .
Pd1 P1 C21 C26 -169.8(3) . . . .
C11 P1 C21 C22 -177.6(3) . . . .
C9 P1 C21 C22 75.6(3) . . . .
Pd1 P1 C21 C22 -42.4(3) . . . .
C26 C21 C22 C23 -56.8(5) . . . .
P1 C21 C22 C23 172.8(3) . . . .
C21 C22 C23 C24 56.8(5) . . . .
C22 C23 C24 C25 -55.2(5) . . . .
C23 C24 C25 C26 54.7(6) . . . .
C24 C25 C26 C21 -55.1(5) . . . .
C22 C21 C26 C25 55.4(5) . . . .
P1 C21 C26 C25 -176.5(3) . . . .
C10 P2 C31 C36 -56.9(4) . . . .
C41 P2 C31 C36 50.7(4) . . . .
Pd1 P2 C31 C36 -174.7(3) . . . .
C10 P2 C31 C32 69.3(4) . . . .
C41 P2 C31 C32 176.9(3) . . . .
Pd1 P2 C31 C32 -48.5(4) . . . .
C36 C31 C32 C33 -55.6(5) . . . .
P2 C31 C32 C33 175.4(3) . . . .
C31 C32 C33 C34 55.6(6) . . . .
C32 C33 C34 C35 -55.3(6) . . . .
C33 C34 C35 C36 55.3(6) . . . .
C32 C31 C36 C35 56.1(5) . . . .
P2 C31 C36 C35 -177.4(3) . . . .
C34 C35 C36 C31 -56.3(6) . . . .
C31 P2 C41 C46 57.3(4) . . . .
C10 P2 C41 C46 164.9(3) . . . .
Pd1 P2 C41 C46 -74.0(4) . . . .
C31 P2 C41 C42 -179.1(3) . . . .
C10 P2 C41 C42 -71.4(4) . . . .
Pd1 P2 C41 C42 49.7(4) . . . .
C46 C41 C42 C43 -52.8(6) . . . .
P2 C41 C42 C43 -177.7(4) . . . .
C41 C42 C43 C44 54.5(7) . . . .
C42 C43 C44 C45 -55.5(7) . . . .
C43 C44 C45 C46 56.7(6) . . . .
C42 C41 C46 C45 54.3(6) . . . .
P2 C41 C46 C45 178.6(4) . . . .
C44 C45 C46 C41 -57.1(6) . . . .
